data_2003770
loop_
_publ_author_name
'Abboud, K. A.'
'Summers, S. P.'
'Palenik, G. J.'

_publ_section_title
;
 Salicylaldehyde Semicarbazone--Acetic Acid Hydrogen-Bonded Complex
;
_journal_issue 8
_journal_name_full 'Acta Crystallographica Section C'
_journal_page_first 1707
_journal_page_last 1709
_journal_paper_doi 10.1107/S0108270195002113
_journal_volume 51
_journal_year 1995
_chemical_compound_source synthesis
_chemical_formula_moiety 'C8 H9 N3 O2 , C2 H4 O2'
_chemical_formula_sum 'C10 H13 N3 O4'
_chemical_formula_weight 239.23
_space_group_IT_number 14
_symmetry_cell_setting monoclinic
_symmetry_space_group_name_Hall '-P 2yn'
_symmetry_space_group_name_H-M 'P 1 21/n 1'
_atom_type_scat_source IntTabIV
_cell_angle_alpha 90
_cell_angle_beta 91.89(1)
_cell_angle_gamma 90
_cell_formula_units_Z 4
_cell_length_a 7.182(1)
_cell_length_b 8.947(1)
_cell_length_c 18.277(2)
_cell_measurement_reflns_used 40
_cell_measurement_temperature 293
_cell_measurement_theta_max 11
_cell_measurement_theta_min 10
_cell_volume 1173.8(2)
_diffrn_measurement_device 'Seimens P3m/V'
_diffrn_measurement_method \w
_diffrn_radiation_type MoK\a
_diffrn_radiation_wavelength 0.71073
_diffrn_reflns_av_R_equivalents 0.012
_diffrn_reflns_limit_h_max 9
_diffrn_reflns_limit_h_min 0
_diffrn_reflns_limit_k_max 11
_diffrn_reflns_limit_k_min 0
_diffrn_reflns_limit_l_max 23
_diffrn_reflns_limit_l_min -23
_diffrn_reflns_number 3115
_diffrn_reflns_theta_max 27.5
_diffrn_standards_decay_% 1
_diffrn_standards_interval_count 100
_diffrn_standards_number 4
_exptl_absorpt_coefficient_mu 0.11
_exptl_absorpt_correction_T_max 0.986
_exptl_absorpt_correction_T_min 0.962
_exptl_absorpt_correction_type analytical
_exptl_crystal_colour colorless
_exptl_crystal_density_diffrn 1.354
_exptl_crystal_description plates
_exptl_crystal_size_max 0.36
_exptl_crystal_size_mid 0.23
_exptl_crystal_size_min 0.19
_refine_diff_density_max 0.12
_refine_diff_density_min -0.19
_refine_ls_goodness_of_fit_obs 1.19
_refine_ls_hydrogen_treatment 'refall except methyl H atom'
_refine_ls_number_parameters 198
_refine_ls_number_reflns 1309
_refine_ls_R_factor_obs 0.042
_refine_ls_shift/esd_max 0.001
_refine_ls_structure_factor_coef F
_refine_ls_weighting_details 'w = 1/[\s^2^(F)+0.0004F^2^]'
_refine_ls_weighting_scheme calc
_refine_ls_wR_factor_obs 0.041
_reflns_number_observed 1309
_reflns_number_total 2711
_reflns_observed_criterion F>4\s(F)
_cod_data_source_file cr1161.cif
_cod_data_source_block cr1161a
_cod_depositor_comments
;
The following automatic conversions were performed:

'_refine_ls_weighting_scheme' value '1/[\s^2^(F)+0.0004F^2^]' was
changed to 'calc'. New tag '_refine_ls_weighting_details' was
created. The value of the new tag was set to 'w =
1/[\s^2^(F)+0.0004F^2^]'.

Automatic conversion script
Id: cif_fix_values 3143 2015-03-26 13:38:13Z robertas 
;
_cod_original_sg_symbol_H-M 'P 21/n'
_cod_database_code 2003770

loop_
_symmetry_equiv_pos_as_xyz
x,y,z
1/2+x,1/2-y,1/2+z
-x,-y,-z
1/2-x,1/2+y,1/2-z

loop_
_atom_site_label
_atom_site_fract_x
_atom_site_fract_y
_atom_site_fract_z
_atom_site_U_iso_or_equiv
O2 .3581(3) .4840(2) .33965(9) .0683(8)
O8a -.0242(3) -.0740(2) .40836(8) .0530(6)
N8b .1206(4) .0580(3) .32124(12) .0605(10)
O9a .0698(3) -.2661(2) .24866(10) .0732(8)
O9b -.1086(3) -.3203(2) .34046(10) .0687(8)
N7 .1864(3) .2779(2) .42151(10) .0406(7)
N8 .1075(3) .1430(2) .43959(11) .0487(8)
C1 .2754(3) .5222(3) .46468(12) .0388(8)
C2 .3502(4) .5715(3) .39979(12) .0458(9)
C3 .4231(5) .7148(3) .3950(2) .0612(11)
C4 .4206(4) .8087(3) .4540(2) .0640(12)
C5 .3481(4) .7625(3) .5187(2) .0600(11)
C6 .2776(4) .6209(3) .5239(2) .0501(10)
C7 .1979(3) .3738(3) .47329(13) .0410(8)
C8 .0658(3) .0377(3) .38916(12) .0433(9)
C9 -.0372(4) -.3490(3) .27748(14) .0540(10)
C10 -.0993(5) -.4960(3) .2465(2) .087(2)
H2 .308(4) .394(4) .348(2) .105(13)
H8a .096(5) -.016(4) .291(2) .108(13)
H8b .199(4) .137(3) .3117(14) .068(9)
H9b -.056(5) -.225(4) .362(2) .112(12)
H8 .075(3) .130(3) .4845(14) .054(7)
H3 .486(4) .739(3) .350(2) .086(10)
H4 .473(4) .905(3) .4492(13) .066(8)
H5 .354(3) .829(3) .5599(14) .064(8)
H6 .235(3) .585(2) .5674(12) .047(7)
H7 .153(3) .349(2) .5205(12) .046(6)
H101 -.0903 -.49235 .19421 .08
H102 -.01873 -.57295 .26591 .08
H103 -.22551 -.51729 .2587 .08
H104 -.13561 -.56193 .28489 .08
H105 -.20237 -.48178 .21241 .08
H106 .00344 -.53889 .22152 .08

loop_
_geom_angle_atom_site_label_1
_geom_angle_atom_site_label_2
_geom_angle_atom_site_label_3
_geom_angle
_geom_angle_publ_flag
N8 N7 C7 115.3(2) yes
C8 N8 N7 122.2(2) yes
C2 C1 C6 117.8(2) yes
C6 C1 C7 119.3(2) yes
C7 C1 C2 122.9(2) yes
C3 C2 O2 117.2(2) yes
C3 C2 C1 120.3(2) yes
O2 C2 C1 122.5(2) yes
C4 C3 C2 120.1(3) yes
C5 C4 C3 120.7(3) yes
C6 C5 C4 119.4(3) yes
C1 C6 C5 121.7(3) yes
N7 C7 C1 123.4(2) yes
O8a C8 N8b 123.0(2) yes
O8a C8 N8 118.3(2) yes
N8b C8 N8 118.6(2) yes
C10 C9 O9a 124.3(3) yes
C10 C9 O9b 112.8(3) yes
O9a C9 O9b 122.8(2) yes
H2 O2 C2 110.(2) no
H8a N8b C8 115.(2) no
H8b N8b C8 119.(2) no
H9b O9b C9 111.(2) no
H8 N8 C8 120.(2) no
H8 N8 N7 118.(2) no
H3 C3 C4 123.(2) no
H3 C3 C2 116.(2) no
H4 C4 C5 121.(2) no
H4 C4 C3 118.(2) no
H5 C5 C6 122.(2) no
H5 C5 C4 119.(2) no
H6 C6 C1 117.0(14) no
H6 C6 C5 121.2(14) no
H7 C7 N7 119.6(13) no
H7 C7 C1 117.1(13) no
H101 C10 C9 108.6(3) no
H102 C10 C9 108.8(3) no
H103 C10 C9 111.0(3) no
H104 C10 C9 110.4(3) no
H105 C10 C9 110.1(3) no
H106 C10 C9 107.9(3) no

loop_
_geom_bond_atom_site_label_1
_geom_bond_atom_site_label_2
_geom_bond_distance
_geom_bond_publ_flag
C2 O2 1.352(3) yes
C8 O8a 1.247(3) yes
C8 N8b 1.327(3) yes
C9 O9a 1.202(3) yes
C9 O9b 1.301(3) yes
N8 N7 1.378(3) yes
C7 N7 1.279(3) yes
C8 N8 1.345(3) yes
C2 C1 1.390(3) yes
C6 C1 1.397(3) yes
C7 C1 1.450(3) yes
C3 C2 1.389(4) yes
C4 C3 1.368(4) yes
C5 C4 1.372(5) yes
C6 C5 1.369(4) yes
C10 C9 1.494(4) yes
H3 C3 0.97(3) no
H4 C4 0.95(3) no
H5 C5 0.96(2) no
H6 C6 0.92(2) no
H7 C7 0.96(2) no
H101 C10 0.960(3) no
H102 C10 0.960(3) no
H103 C10 0.960(4) no
H104 C10 0.960(3) no
H105 C10 0.960(4) no
H106 C10 0.960(4) no
